data_4350505
loop_
_publ_author_name
'Senda, Shunsuke'
'Ohki, Yasuhiro'
'Hirayama, Tomoko'
'Toda, Daisuke'
'Chen, Jing-Lin'
'Matsumoto, Tsuyoshi'
'Kawaguchi, Hiroyuki'
'Tatsumi, Kazuyuki'

_publ_section_title
;
 Mono{hydrotris(mercaptoimidazolyl)borato} complexes of manganese(II),
 iron(II), cobalt(II), and nickel(II) halides.
;
_journal_issue 24
_journal_name_full 'Inorganic chemistry'
_journal_page_first 9914
_journal_page_last 9925
_journal_paper_doi 10.1021/ic0610132
_journal_volume 45
_journal_year 2006
_chemical_formula_moiety 'C21 H34 B Fe I N6 S3 '
_chemical_formula_sum 'C21 H34 B Fe I N6 S3'
_chemical_formula_weight 660.28
_space_group_IT_number 167
_space_group_name_Hall '-R 3 2"c'
_space_group_name_H-M_alt 'R -3 c :H'
_symmetry_cell_setting trigonal
_symmetry_Int_Tables_number 167
_symmetry_space_group_name_Hall '-R 3 2"c'
_symmetry_space_group_name_H-M 'R -3 c :H'
_cell_angle_alpha 90.0000
_cell_angle_beta 90.0000
_cell_angle_gamma 120.0000
_cell_formula_units_Z 12
_cell_length_a 13.486(3)
_cell_length_b 13.486(3)
_cell_length_c 66.791(18)
_cell_measurement_reflns_used 7799
_cell_measurement_temperature 173.1
_cell_measurement_theta_max 27.5
_cell_measurement_theta_min 3.2
_cell_volume 10520(4)
_computing_cell_refinement CrystalClear
_computing_data_collection CrystalClear
_computing_data_reduction CrystalStructure
_computing_publication_material 'CrystalStructure 3.7.0'
_computing_structure_refinement SHELXL
_computing_structure_solution SHELXS97
_diffrn_detector_area_resol_mean 7.31
_diffrn_measured_fraction_theta_full 1.000
_diffrn_measured_fraction_theta_max 1.000
_diffrn_measurement_device_type 'Rigaku Saturn'
_diffrn_measurement_method \w
_diffrn_radiation_type 'Mo K\a'
_diffrn_radiation_wavelength 0.71070
_diffrn_reflns_av_R_equivalents 0.064
_diffrn_reflns_limit_h_max 17
_diffrn_reflns_limit_h_min -17
_diffrn_reflns_limit_k_max 17
_diffrn_reflns_limit_k_min -17
_diffrn_reflns_limit_l_max 86
_diffrn_reflns_limit_l_min -86
_diffrn_reflns_number 26518
_diffrn_reflns_theta_full 27.48
_diffrn_reflns_theta_max 27.48
_exptl_absorpt_coefficient_mu 1.506
_exptl_absorpt_correction_T_max 0.927
_exptl_absorpt_correction_T_min 0.658
_exptl_absorpt_correction_type multi-scan
_exptl_absorpt_process_details 'Jacobson, R. (1998) Private communication'
_exptl_crystal_colour lightbrown
_exptl_crystal_density_diffrn 1.251
_exptl_crystal_density_method 'not measured'
_exptl_crystal_description block
_exptl_crystal_F_000 4008.00
_exptl_crystal_size_max 0.20
_exptl_crystal_size_mid 0.10
_exptl_crystal_size_min 0.05
_refine_diff_density_max 3.09
_refine_diff_density_min -0.86
_refine_ls_extinction_method none
_refine_ls_goodness_of_fit_ref 2.381
_refine_ls_hydrogen_treatment noref
_refine_ls_number_parameters 101
_refine_ls_number_reflns 2699
_refine_ls_R_factor_gt 0.0810
_refine_ls_shift/su_max 0.0000
_refine_ls_structure_factor_coef Fsqd
_refine_ls_weighting_details 'w = 1/[\s^2^(Fo^2^)+(0.1000P)^2^+0.0000P] where P=(Fo^2^+2Fc^2^)/3'
_refine_ls_weighting_scheme calc
_refine_ls_wR_factor_ref 0.2939
_reflns_number_gt 2478
_reflns_number_total 2699
_reflns_threshold_expression F^2^>2.0\s(F^2^)
_cod_data_source_file ic0610132si20060906_094900.cif
_cod_data_source_block tBuFeI
_cod_original_cell_volume 10519(5)
_cod_original_sg_symbol_H-M 'R -3 c:H'
_cod_original_formula_sum 'C21 H34 B Fe I N6 S3 '
_cod_database_code 4350505

loop_
_symmetry_equiv_pos_site_id
_symmetry_equiv_pos_as_xyz
1 +X,+Y,+Z
2 -Y,+X-Y,+Z
3 -X+Y,-X,+Z
4 -X+Y,+Y,1/2+Z
5 +X,+X-Y,1/2+Z
6 -Y,-X,1/2+Z
7 -X,-Y,-Z
8 +Y,-X+Y,-Z
9 +X-Y,+X,-Z
10 +X-Y,-Y,1/2-Z
11 -X,-X+Y,1/2-Z
12 +Y,+X,1/2-Z
13 2/3+X,1/3+Y,1/3+Z
14 2/3-Y,1/3+X-Y,1/3+Z
15 2/3-X+Y,1/3-X,1/3+Z
16 2/3-X+Y,1/3+Y,5/6+Z
17 2/3+X,1/3+X-Y,5/6+Z
18 2/3-Y,1/3-X,5/6+Z
19 2/3-X,1/3-Y,1/3-Z
20 2/3+Y,1/3-X+Y,1/3-Z
21 2/3+X-Y,1/3+X,1/3-Z
22 2/3+X-Y,1/3-Y,5/6-Z
23 2/3-X,1/3-X+Y,5/6-Z
24 2/3+Y,1/3+X,5/6-Z
25 1/3+X,2/3+Y,2/3+Z
26 1/3-Y,2/3+X-Y,2/3+Z
27 1/3-X+Y,2/3-X,2/3+Z
28 1/3-X+Y,2/3+Y,1/6+Z
29 1/3+X,2/3+X-Y,1/6+Z
30 1/3-Y,2/3-X,1/6+Z
31 1/3-X,2/3-Y,2/3-Z
32 1/3+Y,2/3-X+Y,2/3-Z
33 1/3+X-Y,2/3+X,2/3-Z
34 1/3+X-Y,2/3-Y,1/6-Z
35 1/3-X,2/3-X+Y,1/6-Z
36 1/3+Y,2/3+X,1/6-Z

loop_
_atom_site_label
_atom_site_type_symbol
_atom_site_fract_x
_atom_site_fract_y
_atom_site_fract_z
_atom_site_U_iso_or_equiv
_atom_site_adp_type
_atom_site_occupancy
_atom_site_symmetry_multiplicity
_atom_site_calc_flag
_atom_site_refinement_flags
I(1) I 0.0000 1.0000 0.078670(10) 0.0566(3) Uani 1.00 3 d SP
Fe(1) Fe 0.0000 1.0000 0.11719(2) 0.0269(4) Uani 1.00 3 d SP
S(1) S 0.00530(9) 0.84250(9) 0.13178(2) 0.0297(3) Uani 1.00 1 d .
N(1) N 0.0969(3) 0.9753(3) 0.16556(5) 0.0281(7) Uani 1.00 1 d .
N(2) N 0.2189(2) 0.9417(2) 0.14955(6) 0.0295(8) Uani 1.00 1 d .
C(1) C 0.1090(3) 0.9221(3) 0.14943(6) 0.0281(9) Uani 1.00 1 d .
C(2) C 0.1973(4) 1.0277(3) 0.17582(8) 0.0358(10) Uani 1.00 1 d .
C(3) C 0.2740(3) 1.0072(4) 0.16604(8) 0.0355(10) Uani 1.00 1 d .
C(4) C 0.2748(4) 0.9031(4) 0.13425(8) 0.0378(10) Uani 1.00 1 d .
C(5) C 0.2147(4) 0.7730(4) 0.13446(11) 0.0470(14) Uani 1.00 1 d .
C(6) C 0.2710(5) 0.9509(5) 0.11362(8) 0.0505(13) Uani 1.00 1 d .
C(7) C 0.4000(4) 0.9524(5) 0.14006(10) 0.0537(14) Uani 1.00 1 d .
B(1) B 0.0000 1.0000 0.17202(12) 0.0285(19) Uani 1.00 3 d SP
H(1) H 0.0000 1.0000 0.1907 0.029 Uiso 1.00 3 c R
H(2) H 0.2115 1.0711 0.1878 0.043 Uiso 1.00 1 c R
H(3) H 0.3509 1.0333 0.1699 0.043 Uiso 1.00 1 c R
H(4) H 0.2524 0.7478 0.1441 0.056 Uiso 1.00 1 c R
H(5) H 0.2183 0.7451 0.1210 0.056 Uiso 1.00 1 c R
H(6) H 0.1343 0.7417 0.1383 0.056 Uiso 1.00 1 c R
H(7) H 0.2005 0.8962 0.1066 0.061 Uiso 1.00 1 c R
H(8) H 0.3374 0.9633 0.1057 0.061 Uiso 1.00 1 c R
H(9) H 0.2722 1.0237 0.1153 0.061 Uiso 1.00 1 c R
H(10) H 0.4462 1.0271 0.1337 0.065 Uiso 1.00 1 c R
H(11) H 0.4265 0.9002 0.1356 0.065 Uiso 1.00 1 c R
H(12) H 0.4075 0.9608 0.1547 0.065 Uiso 1.00 1 c R

loop_
_atom_site_aniso_label
_atom_site_aniso_U_11
_atom_site_aniso_U_22
_atom_site_aniso_U_33
_atom_site_aniso_U_12
_atom_site_aniso_U_13
_atom_site_aniso_U_23
I(1) 0.0748(4) 0.0748(4) 0.0201(4) 0.0374(2) 0.0000 0.0000
Fe(1) 0.0311(4) 0.0311(4) 0.0185(6) 0.0155(2) 0.0000 0.0000
S(1) 0.0322(6) 0.0306(6) 0.0273(6) 0.0164(4) -0.0047(3) -0.0041(3)
N(1) 0.0294(18) 0.0290(17) 0.0277(17) 0.0159(15) -0.0034(14) -0.0004(14)
N(2) 0.0295(18) 0.0292(17) 0.0343(19) 0.0179(15) -0.0011(14) 0.0020(14)
C(1) 0.0300(19) 0.0254(18) 0.032(2) 0.0159(16) -0.0024(16) 0.0030(16)
C(2) 0.042(2) 0.031(2) 0.036(2) 0.019(2) -0.0094(19) -0.0052(18)
C(3) 0.028(2) 0.032(2) 0.045(2) 0.0139(18) -0.0062(18) 0.0008(19)
C(4) 0.037(2) 0.047(2) 0.037(2) 0.027(2) 0.0043(19) 0.004(2)
C(5) 0.056(3) 0.042(2) 0.054(3) 0.033(2) 0.009(2) -0.005(2)
C(6) 0.051(3) 0.072(3) 0.039(2) 0.038(2) 0.009(2) 0.015(2)
C(7) 0.039(2) 0.075(4) 0.057(3) 0.036(2) -0.001(2) -0.004(2)
B(1) 0.034(2) 0.034(2) 0.017(4) 0.0172(14) 0.0000 0.0000

loop_
_atom_type_symbol
_atom_type_description
_atom_type_scat_dispersion_real
_atom_type_scat_dispersion_imag
_atom_type_scat_source
C C 0.003 0.002
;
International Tables for Crystallography
(1992, Vol. C, Tables 4.2.6.8 and 6.1.1.4)
;
H H 0.000 0.000
;
International Tables for Crystallography
(1992, Vol. C, Table 6.1.1.4)
;
B B 0.001 0.001
;
International Tables for Crystallography
(1992, Vol. C, Tables 4.2.6.8 and 6.1.1.4)
;
Fe Fe 0.346 0.844
;
International Tables for Crystallography
(1992, Vol. C, Tables 4.2.6.8 and 6.1.1.4)
;
I I -0.474 1.812
;
International Tables for Crystallography
(1992, Vol. C, Tables 4.2.6.8 and 6.1.1.4)
;
N N 0.006 0.003
;
International Tables for Crystallography
(1992, Vol. C, Tables 4.2.6.8 and 6.1.1.4)
;
S S 0.125 0.123
;
International Tables for Crystallography
(1992, Vol. C, Tables 4.2.6.8 and 6.1.1.4)
;

loop_
_geom_angle_atom_site_label_1
_geom_angle_atom_site_label_2
_geom_angle_atom_site_label_3
_geom_angle
_geom_angle_site_symmetry_1
_geom_angle_site_symmetry_3
I(1) Fe(1) S(1) 114.28(4) . .
I(1) Fe(1) S(1) 114.28(4) . 67502
I(1) Fe(1) S(1) 114.28(4) . 46503
S(1) Fe(1) S(1) 104.27(5) . 67502
S(1) Fe(1) S(1) 104.27(5) . 46503
S(1) Fe(1) S(1) 104.27(5) 67502 46503
Fe(1) S(1) C(1) 95.82(17) . .
C(1) N(1) C(2) 108.9(4) . .
C(1) N(1) B(1) 132.2(4) . .
C(2) N(1) B(1) 118.2(4) . .
C(1) N(2) C(3) 108.3(4) . .
C(1) N(2) C(4) 127.5(3) . .
C(3) N(2) C(4) 124.1(4) . .
S(1) C(1) N(1) 126.7(4) . .
S(1) C(1) N(2) 125.8(3) . .
N(1) C(1) N(2) 107.5(3) . .
N(1) C(2) C(3) 108.2(4) . .
N(2) C(3) C(2) 107.0(4) . .
N(2) C(4) C(5) 108.8(4) . .
N(2) C(4) C(6) 109.6(5) . .
N(2) C(4) C(7) 108.3(4) . .
C(5) C(4) C(6) 112.5(4) . .
C(5) C(4) C(7) 109.6(5) . .
C(6) C(4) C(7) 108.0(4) . .
N(1) B(1) N(1) 112.7(3) . 67502
N(1) B(1) N(1) 112.7(3) . 46503
N(1) B(1) N(1) 112.7(3) 67502 46503
N(1) C(2) H(2) 125.8 . .
C(3) C(2) H(2) 126.0 . .
N(2) C(3) H(3) 126.5 . .
C(2) C(3) H(3) 126.5 . .
C(4) C(5) H(4) 109.7 . .
C(4) C(5) H(5) 109.5 . .
C(4) C(5) H(6) 109.7 . .
H(4) C(5) H(5) 109.3 . .
H(4) C(5) H(6) 109.5 . .
H(5) C(5) H(6) 109.2 . .
C(4) C(6) H(7) 109.5 . .
C(4) C(6) H(8) 109.6 . .
C(4) C(6) H(9) 109.5 . .
H(7) C(6) H(8) 109.4 . .
H(7) C(6) H(9) 109.3 . .
H(8) C(6) H(9) 109.5 . .
C(4) C(7) H(10) 109.6 . .
C(4) C(7) H(11) 109.4 . .
C(4) C(7) H(12) 109.3 . .
H(10) C(7) H(11) 109.7 . .
H(10) C(7) H(12) 109.5 . .
H(11) C(7) H(12) 109.2 . .
N(1) B(1) H(1) 106.0 . .
N(1) B(1) H(1) 106.0 67502 .
N(1) B(1) H(1) 106.0 46503 .

loop_
_geom_bond_atom_site_label_1
_geom_bond_atom_site_label_2
_geom_bond_distance
_geom_bond_site_symmetry_2
I(1) Fe(1) 2.5728(14) .
Fe(1) S(1) 2.3702(14) .
Fe(1) S(1) 2.3702(11) 67502
Fe(1) S(1) 2.3702(14) 46503
S(1) C(1) 1.731(4) .
N(1) C(1) 1.349(6) .
N(1) C(2) 1.359(6) .
N(1) B(1) 1.561(5) .
N(2) C(1) 1.369(6) .
N(2) C(3) 1.374(6) .
N(2) C(4) 1.509(7) .
C(2) C(3) 1.364(8) .
C(4) C(5) 1.521(7) .
C(4) C(6) 1.533(8) .
C(4) C(7) 1.523(8) .
C(2) H(2) 0.952 .
C(3) H(3) 0.948 .
C(5) H(4) 0.979 .
C(5) H(5) 0.983 .
C(5) H(6) 0.980 .
C(6) H(7) 0.981 .
C(6) H(8) 0.980 .
C(6) H(9) 0.981 .
C(7) H(10) 0.977 .
C(7) H(11) 0.980 .
C(7) H(12) 0.982 .
B(1) H(1) 1.248 .

loop_
_geom_contact_atom_site_label_1
_geom_contact_atom_site_label_2
_geom_contact_distance
_geom_contact_site_symmetry_2
C(2) C(3) 3.586(5) 57519
C(3) C(2) 3.586(5) 57519
I(1) H(5) 3.168 56534
I(1) H(5) 3.168 55535
I(1) H(5) 3.168 45536
S(1) H(3) 2.917 55521
N(1) H(3) 3.431 55521
N(1) H(10) 3.430 55521
N(1) H(12) 3.394 55521
N(2) H(3) 3.456 55521
N(2) H(12) 3.048 55521
C(1) H(3) 2.933 55521
C(1) H(12) 3.152 55521
C(2) H(3) 3.294 57519
C(2) H(10) 3.309 55521
C(2) H(12) 3.451 55521
C(3) H(2) 3.357 57519
C(3) H(6) 3.076 45520
C(3) H(12) 3.245 55521
C(5) H(3) 3.335 55521
C(5) H(11) 2.884 66502
C(5) H(12) 3.190 55521
C(6) H(8) 3.573 45536
C(7) H(4) 3.592 56503
C(7) H(6) 3.531 56503
H(2) C(3) 3.357 57519
H(2) H(3) 3.131 57519
H(2) H(9) 3.548 57519
H(2) H(10) 3.211 57519
H(2) H(10) 3.506 55521
H(3) S(1) 2.917 45520
H(3) N(1) 3.431 45520
H(3) N(2) 3.456 45520
H(3) C(1) 2.933 45520
H(3) C(2) 3.294 57519
H(3) C(5) 3.335 45520
H(3) H(2) 3.131 57519
H(3) H(4) 3.521 45520
H(3) H(6) 2.440 45520
H(4) C(7) 3.592 66502
H(4) H(3) 3.521 55521
H(4) H(4) 3.277 66502
H(4) H(4) 3.277 56503
H(4) H(4) 3.565 45520
H(4) H(4) 3.565 55521
H(4) H(11) 2.706 66502
H(4) H(12) 2.949 55521
H(5) I(1) 3.168 66534
H(5) H(11) 2.738 66502
H(6) C(3) 3.076 55521
H(6) C(7) 3.531 66502
H(6) H(3) 2.440 55521
H(6) H(11) 2.708 66502
H(6) H(12) 2.709 55521
H(7) H(7) 3.187 45536
H(7) H(8) 3.351 45536
H(8) C(6) 3.573 45536
H(8) H(7) 3.351 45536
H(8) H(8) 3.139 45536
H(9) H(2) 3.548 57519
H(10) N(1) 3.430 45520
H(10) C(2) 3.309 45520
H(10) H(2) 3.211 57519
H(10) H(2) 3.506 45520
H(11) C(5) 2.884 56503
H(11) H(4) 2.706 56503
H(11) H(5) 2.738 56503
H(11) H(6) 2.708 56503
H(12) N(1) 3.394 45520
H(12) N(2) 3.048 45520
H(12) C(1) 3.152 45520
H(12) C(2) 3.451 45520
H(12) C(3) 3.245 45520
H(12) C(5) 3.190 45520
H(12) H(4) 2.949 45520
H(12) H(6) 2.709 45520

loop_
_geom_torsion_atom_site_label_1
_geom_torsion_atom_site_label_2
_geom_torsion_atom_site_label_3
_geom_torsion_atom_site_label_4
_geom_torsion
_geom_torsion_site_symmetry_1
_geom_torsion_site_symmetry_3
_geom_torsion_site_symmetry_4
I(1) Fe(1) S(1) C(1) 134.82(17) . . .
I(1) Fe(1) S(1) C(1) 134.82(17) . 67502 67502
I(1) Fe(1) S(1) C(1) 134.82(13) . 46503 46503
S(1) Fe(1) S(1) C(1) -99.73(18) . 67502 67502
S(1) Fe(1) S(1) C(1) 9.36(18) 67502 . .
S(1) Fe(1) S(1) C(1) 9.36(14) . 46503 46503
S(1) Fe(1) S(1) C(1) -99.73(17) 46503 . .
S(1) Fe(1) S(1) C(1) -99.73(14) 67502 46503 46503
S(1) Fe(1) S(1) C(1) 9.36(19) 46503 67502 67502
Fe(1) S(1) C(1) N(1) 69.8(4) . . .
Fe(1) S(1) C(1) N(2) -110.7(4) . . .
C(1) N(1) C(2) C(3) -0.1(4) . . .
C(2) N(1) C(1) S(1) 179.4(3) . . .
C(2) N(1) C(1) N(2) -0.2(4) . . .
C(1) N(1) B(1) N(1) -95.1(4) . . 67502
C(1) N(1) B(1) N(1) 33.8(6) . . 46503
B(1) N(1) C(1) S(1) -10.6(6) . . .
B(1) N(1) C(1) N(2) 169.7(3) . . .
C(2) N(1) B(1) N(1) 74.1(6) . . 67502
C(2) N(1) B(1) N(1) -157.0(4) . . 46503
B(1) N(1) C(2) C(3) -171.6(4) . . .
C(1) N(2) C(3) C(2) -0.4(5) . . .
C(3) N(2) C(1) S(1) -179.3(3) . . .
C(3) N(2) C(1) N(1) 0.4(5) . . .
C(1) N(2) C(4) C(5) -64.8(6) . . .
C(1) N(2) C(4) C(6) 58.6(5) . . .
C(1) N(2) C(4) C(7) 176.2(4) . . .
C(4) N(2) C(1) S(1) 2.5(6) . . .
C(4) N(2) C(1) N(1) -177.9(4) . . .
C(3) N(2) C(4) C(5) 117.2(5) . . .
C(3) N(2) C(4) C(6) -119.4(4) . . .
C(3) N(2) C(4) C(7) -1.9(6) . . .
C(4) N(2) C(3) C(2) 178.0(4) . . .
N(1) C(2) C(3) N(2) 0.3(5) . . .
